data_4119358
loop_
_publ_author_name
'Imogen A. Riddell'
'Yana R. Hristova'
'Jack K. Clegg'
'Christopher S. Wood'
'Boris Breiner'
'Jonathan R. Nitschke'

_publ_section_title
;
 Five Discrete Multinuclear Metal-Organic Assemblies from One Ligand:
 Deciphering the Effects of Different Templates
;
_journal_name_full 'Journal of the American Chemical Society'
_journal_page_first 2723
_journal_page_last 2733
_journal_paper_doi 10.1021/ja311285b
_journal_volume 135
_journal_year 2013
_chemical_formula_moiety
;
C312 H240 N48 Ni8, 16(N O3), 2(C4 H10 O), 4(C H4 O), 4(C2 H3 N)
;
_chemical_formula_sum 'C332 H308 N68 Ni8 O52'
_chemical_formula_weight 6552.14
_chemical_name_systematic
; 
 ? 
;
_space_group_IT_number 112
_symmetry_cell_setting tetragonal
_symmetry_Int_Tables_number 112
_symmetry_space_group_name_Hall 'P -4 2c'
_symmetry_space_group_name_H-M 'P -4 2 c'
_atom_sites_solution_hydrogens geom
_atom_sites_solution_primary direct
_atom_sites_solution_secondary difmap
_audit_creation_method SHELXL-97
_cell_angle_alpha 90.00
_cell_angle_beta 90.00
_cell_angle_gamma 90.00
_cell_formula_units_Z 2
_cell_length_a 20.554(8)
_cell_length_b 20.554(8)
_cell_length_c 40.27(2)
_cell_measurement_reflns_used 29768
_cell_measurement_temperature 100(2)
_cell_measurement_theta_max 23.0
_cell_measurement_theta_min 1.4
_cell_volume 17013(13)
_computing_cell_refinement
;
CrystalClear-SM Expert 2.0 r5 (Rigaku, 2010)
;
_computing_data_collection
;
CrystalClear-SM Expert 2.0 r5 (Rigaku, 2010)
;
_computing_data_reduction
;
CrystalClear-SM Expert 2.0 r5 (Rigaku, 2010)
;
_computing_molecular_graphics
;ORTEP-3 (Farrugia, 1997)
WINGX-32 (Farrugia, 1999) 
;
_computing_publication_material 'enCIFer 1.1 (CCDC, 2005)'
_computing_structure_refinement 'SHELXL-97 (Sheldrick, 1997)'
_computing_structure_solution 'SUPERFLIP (Palatinus & Chapuis, 2007)'
_diffrn_ambient_temperature 100(2)
_diffrn_measured_fraction_theta_full 0.991
_diffrn_measured_fraction_theta_max 0.991
_diffrn_measurement_device_type 'Rigaku Saturn 724+ detector on Crystal Logic diffractometer'
_diffrn_measurement_method '\w + \f scans'
_diffrn_radiation_monochromator 'silicon double crystal'
_diffrn_radiation_source 'Diamond beamline I19'
_diffrn_radiation_type synchrotron
_diffrn_radiation_wavelength 0.68890
_diffrn_reflns_av_R_equivalents 0.1223
_diffrn_reflns_av_sigmaI/netI 0.0575
_diffrn_reflns_limit_h_max 23
_diffrn_reflns_limit_h_min -23
_diffrn_reflns_limit_k_max 23
_diffrn_reflns_limit_k_min -23
_diffrn_reflns_limit_l_max 39
_diffrn_reflns_limit_l_min -44
_diffrn_reflns_number 139527
_diffrn_reflns_theta_full 22.99
_diffrn_reflns_theta_max 22.99
_diffrn_reflns_theta_min 1.37
_exptl_absorpt_coefficient_mu 0.513
_exptl_absorpt_correction_T_max 1.000
_exptl_absorpt_correction_T_min 0.442
_exptl_absorpt_correction_type multi-scan
_exptl_absorpt_process_details 'SADABS (Sheldrick, 2007)'
_exptl_crystal_colour orange
_exptl_crystal_density_diffrn 1.279
_exptl_crystal_description plate
_exptl_crystal_F_000 6832
_exptl_crystal_size_max 0.05
_exptl_crystal_size_mid 0.05
_exptl_crystal_size_min 0.01
_platon_squeeze_details
;
;
_refine_diff_density_max 1.438
_refine_diff_density_min -0.606
_refine_diff_density_rms 0.110
_refine_ls_abs_structure_details 'Flack H D (1983), Acta Cryst. A39, 876-881'
_refine_ls_abs_structure_Flack 0.47(3)
_refine_ls_extinction_method none
_refine_ls_goodness_of_fit_ref 1.372
_refine_ls_hydrogen_treatment constr
_refine_ls_matrix_type full
_refine_ls_number_parameters 559
_refine_ls_number_reflns 12884
_refine_ls_number_restraints 7
_refine_ls_restrained_S_all 1.373
_refine_ls_R_factor_all 0.1612
_refine_ls_R_factor_gt 0.1425
_refine_ls_shift/su_max 0.001
_refine_ls_shift/su_mean 0.000
_refine_ls_structure_factor_coef Fsqd
_refine_ls_weighting_details 'calc w=1/[\s^2^(Fo^2^)+(0.2000P)^2^+0.0000P] where P=(Fo^2^+2Fc^2^)/3'
_refine_ls_weighting_scheme calc
_refine_ls_wR_factor_gt 0.3646
_refine_ls_wR_factor_ref 0.3816
_reflns_number_gt 9848
_reflns_number_total 12884
_reflns_threshold_expression >2sigma(I)
_cod_data_source_file ja311285b_si_001_09.cif
_cod_data_source_block NiNO3Cuboid
_cod_original_cell_volume 17011(13)
_cod_database_code 4119358

loop_
_symmetry_equiv_pos_as_xyz
'x, y, z'
'-x, -y, z'
'y, -x, -z'
'-y, x, -z'
'-x, y, -z+1/2'
'x, -y, -z+1/2'
'-y, -x, z+1/2'
'y, x, z+1/2'

loop_
_atom_site_label
_atom_site_type_symbol
_atom_site_fract_x
_atom_site_fract_y
_atom_site_fract_z
_atom_site_U_iso_or_equiv
_atom_site_adp_type
_atom_site_occupancy
_atom_site_symmetry_multiplicity
_atom_site_calc_flag
_atom_site_refinement_flags
C1 C 0.1081(7) 0.0032(6) 0.0234(4) 0.1570(18) Uani 1 1 d .
H1A H 0.0878 -0.0170 0.0429 0.235 Uiso 0.50 1 calc PR
H1B H 0.1457 -0.0228 0.0165 0.235 Uiso 0.50 1 calc PR
H1C H 0.0765 0.0052 0.0052 0.235 Uiso 0.50 1 calc PR
H1D H 0.1189 -0.0061 0.0002 0.235 Uiso 0.50 1 calc PR
H1E H 0.0610 -0.0003 0.0265 0.235 Uiso 0.50 1 calc PR
H1F H 0.1302 -0.0283 0.0378 0.235 Uiso 0.50 1 calc PR
C2 C 0.1289(4) 0.0672(3) 0.0316(2) 0.1570(18) Uani 1 1 d G
C3 C 0.1600(5) 0.1054(4) 0.00795(19) 0.1570(18) Uani 1 1 d G
H3 H 0.1640 0.0903 -0.0143 0.188 Uiso 1 1 calc R
C4 C 0.1855(5) 0.1656(4) 0.0168(2) 0.1570(18) Uani 1 1 d G
H4 H 0.2068 0.1916 0.0006 0.188 Uiso 1 1 calc R
C5 C 0.1797(4) 0.1877(3) 0.0493(2) 0.1570(18) Uani 1 1 d G
C6 C 0.1486(5) 0.1495(4) 0.0729(2) 0.1570(18) Uani 1 1 d G
H6 H 0.1446 0.1646 0.0951 0.188 Uiso 1 1 calc R
C7 C 0.1231(4) 0.0893(4) 0.0641(2) 0.1570(18) Uani 1 1 d G
H7 H 0.1018 0.0632 0.0803 0.188 Uiso 1 1 calc R
C8 C 0.1772(4) 0.2850(4) 0.0736(3) 0.118(3) Uani 1 1 d .
H8 H 0.1315 0.2796 0.0756 0.142 Uiso 1 1 calc R
C9 C 0.2063(4) 0.3338(5) 0.0894(2) 0.107(2) Uani 1 1 d .
C10 C 0.3049(5) 0.3846(5) 0.1016(2) 0.108(2) Uani 1 1 d .
H10 H 0.3511 0.3842 0.1017 0.130 Uiso 1 1 calc R
C11 C 0.2743(5) 0.4358(5) 0.1154(2) 0.115(3) Uani 1 1 d .
C12 C 0.2060(5) 0.4329(6) 0.1166(3) 0.130(3) Uani 1 1 d .
H12 H 0.1815 0.4658 0.1274 0.156 Uiso 1 1 calc R
C13 C 0.1759(5) 0.3819(6) 0.1017(3) 0.124(3) Uani 1 1 d .
H13 H 0.1298 0.3821 0.1005 0.149 Uiso 1 1 calc R
C14 C 0.3077(5) 0.4846(4) 0.1316(3) 0.114(3) Uani 1 1 d .
C15 C 0.2876(5) 0.5499(5) 0.1284(3) 0.113(3) Uani 1 1 d .
H15 H 0.2522 0.5599 0.1141 0.136 Uiso 1 1 calc R
C16 C 0.3655(5) 0.5835(5) 0.1624(4) 0.131(3) Uani 1 1 d .
C17 C 0.3888(6) 0.5239(5) 0.1672(4) 0.144(4) Uani 1 1 d .
H17 H 0.4270 0.5161 0.1798 0.173 Uiso 1 1 calc R
C18 C 0.3538(7) 0.4740(5) 0.1525(3) 0.134(3) Uani 1 1 d .
H18 H 0.3642 0.4304 0.1581 0.160 Uiso 1 1 calc R
C19 C 0.3932(6) 0.6403(6) 0.1775(4) 0.151(5) Uani 1 1 d .
H19 H 0.4339 0.6378 0.1886 0.181 Uiso 1 1 calc R
C20 C 0.3984(6) 0.7500(5) 0.1819(4) 0.210(3) Uani 1 1 d G
C21 C 0.3673(5) 0.7980(6) 0.2003(4) 0.210(3) Uani 1 1 d G
H21 H 0.3243 0.7910 0.2082 0.252 Uiso 1 1 calc R
C22 C 0.3989(6) 0.8563(5) 0.2071(3) 0.210(3) Uani 1 1 d G
H22 H 0.3776 0.8891 0.2196 0.252 Uiso 1 1 calc R
C23 C 0.4618(6) 0.8666(5) 0.1954(3) 0.210(3) Uani 1 1 d G
C24 C 0.4930(5) 0.8186(6) 0.1770(3) 0.210(3) Uani 1 1 d G
H24 H 0.5359 0.8256 0.1691 0.252 Uiso 1 1 calc R
C25 C 0.4613(6) 0.7603(5) 0.1703(3) 0.210(3) Uani 1 1 d G
H25 H 0.4826 0.7275 0.1577 0.252 Uiso 1 1 calc R
C26 C 0.4913(10) 0.9297(9) 0.2013(6) 0.210(3) Uani 1 1 d .
H26A H 0.5356 0.9299 0.1922 0.315 Uiso 0.50 1 calc PR
H26B H 0.4929 0.9382 0.2252 0.315 Uiso 0.50 1 calc PR
H26C H 0.4654 0.9634 0.1903 0.315 Uiso 0.50 1 calc PR
H26D H 0.4604 0.9578 0.2129 0.315 Uiso 0.50 1 calc PR
H26E H 0.5031 0.9495 0.1799 0.315 Uiso 0.50 1 calc PR
H26F H 0.5306 0.9243 0.2148 0.315 Uiso 0.50 1 calc PR
C27 C 0.0675(5) 0.4466(5) -0.0206(4) 0.1478(16) Uani 1 1 d .
H27A H 0.0606 0.4915 -0.0132 0.222 Uiso 0.50 1 calc PR
H27B H 0.0331 0.4187 -0.0114 0.222 Uiso 0.50 1 calc PR
H27C H 0.0662 0.4447 -0.0449 0.222 Uiso 0.50 1 calc PR
H27D H 0.0460 0.4118 -0.0331 0.222 Uiso 0.50 1 calc PR
H27E H 0.0735 0.4846 -0.0349 0.222 Uiso 0.50 1 calc PR
H27F H 0.0404 0.4585 -0.0015 0.222 Uiso 0.50 1 calc PR
C28 C 0.1282(3) 0.4247(3) -0.0093(2) 0.1478(16) Uani 1 1 d G
C29 C 0.1445(3) 0.3611(3) -0.0176(2) 0.1478(16) Uani 1 1 d G
H29 H 0.1154 0.3355 -0.0305 0.177 Uiso 1 1 calc R
C30 C 0.2034(3) 0.3351(3) -0.0072(2) 0.1478(16) Uani 1 1 d G
H30 H 0.2146 0.2916 -0.0128 0.177 Uiso 1 1 calc R
C31 C 0.2460(3) 0.3726(3) 0.0116(2) 0.1478(16) Uani 1 1 d G
C32 C 0.2297(3) 0.4361(3) 0.0199(2) 0.1478(16) Uani 1 1 d G
H32 H 0.2589 0.4618 0.0327 0.177 Uiso 1 1 calc R
C33 C 0.1708(3) 0.4622(3) 0.0094(2) 0.1478(16) Uani 1 1 d G
H33 H 0.1597 0.5057 0.0151 0.177 Uiso 1 1 calc R
C34 C 0.3529(5) 0.3755(5) 0.0223(3) 0.123(3) Uani 1 1 d .
H34 H 0.3546 0.4164 0.0113 0.147 Uiso 1 1 calc R
C35 C 0.4079(4) 0.3528(6) 0.0360(3) 0.121(3) Uani 1 1 d .
C36 C 0.4463(3) 0.2695(5) 0.0687(3) 0.110(3) Uani 1 1 d .
H36 H 0.4394 0.2318 0.0818 0.132 Uiso 1 1 calc R
C37 C 0.5100(5) 0.2975(7) 0.0646(3) 0.130(3) Uani 1 1 d .
C38 C 0.5190(4) 0.3474(8) 0.0494(3) 0.140(4) Uani 1 1 d .
H38 H 0.5621 0.3639 0.0475 0.168 Uiso 1 1 calc R
C39 C 0.4642(5) 0.3840(7) 0.0333(4) 0.154(5) Uani 1 1 d .
H39 H 0.4692 0.4247 0.0224 0.185 Uiso 1 1 calc R
C40 C 0.5636(5) 0.2630(7) 0.0818(3) 0.133(4) Uani 1 1 d .
C41 C 0.6110(4) 0.2978(5) 0.0969(3) 0.127(3) Uani 1 1 d .
H41 H 0.6087 0.3440 0.0961 0.152 Uiso 1 1 calc R
C42 C 0.6617(5) 0.2077(6) 0.1123(3) 0.129(4) Uani 1 1 d .
C43 C 0.6142(6) 0.1663(6) 0.0976(5) 0.169(6) Uani 1 1 d .
H43 H 0.6168 0.1203 0.0992 0.203 Uiso 1 1 calc R
C44 C 0.5646(5) 0.1964(6) 0.0811(4) 0.145(4) Uani 1 1 d .
H44 H 0.5322 0.1722 0.0696 0.173 Uiso 1 1 calc R
C45 C 0.7107(5) 0.1792(6) 0.1288(3) 0.134(4) Uani 1 1 d .
H45 H 0.7191 0.1339 0.1271 0.161 Uiso 1 1 calc R
C46 C 0.7949(4) 0.1860(8) 0.1638(4) 0.217(3) Uani 1 1 d G
C47 C 0.8583(5) 0.1998(7) 0.1541(3) 0.217(3) Uani 1 1 d G
H47 H 0.8660 0.2277 0.1357 0.260 Uiso 1 1 calc R
C48 C 0.9104(4) 0.1730(8) 0.1713(4) 0.217(3) Uani 1 1 d G
H48 H 0.9537 0.1825 0.1647 0.260 Uiso 1 1 calc R
C49 C 0.8991(4) 0.1323(8) 0.1983(4) 0.217(3) Uani 1 1 d G
C50 C 0.8357(5) 0.1184(7) 0.2080(3) 0.217(3) Uani 1 1 d G
H50 H 0.8280 0.0906 0.2264 0.260 Uiso 1 1 calc R
C51 C 0.7836(4) 0.1453(8) 0.1908(4) 0.217(3) Uani 1 1 d G
H51 H 0.7403 0.1358 0.1975 0.260 Uiso 1 1 calc R
C52 C 0.9532(8) 0.0936(12) 0.2155(6) 0.217(3) Uani 1 1 d .
H52A H 0.9344 0.0665 0.2330 0.326 Uiso 0.50 1 calc PR
H52B H 0.9848 0.1238 0.2252 0.326 Uiso 0.50 1 calc PR
H52C H 0.9751 0.0658 0.1991 0.326 Uiso 0.50 1 calc PR
H52D H 0.9952 0.1042 0.2052 0.326 Uiso 0.50 1 calc PR
H52E H 0.9447 0.0469 0.2130 0.326 Uiso 0.50 1 calc PR
H52F H 0.9544 0.1049 0.2391 0.326 Uiso 0.50 1 calc PR
C53 C 0.7962(10) 0.3346(15) 0.3205(4) 0.232(4) Uani 1 1 d .
H53A H 0.8401 0.3255 0.3289 0.349 Uiso 0.50 1 calc PR
H53B H 0.7657 0.3026 0.3296 0.349 Uiso 0.50 1 calc PR
H53C H 0.7829 0.3784 0.3274 0.349 Uiso 0.50 1 calc PR
H53D H 0.7524 0.3454 0.3284 0.349 Uiso 0.50 1 calc PR
H53E H 0.8268 0.3684 0.3276 0.349 Uiso 0.50 1 calc PR
H53F H 0.8095 0.2926 0.3299 0.349 Uiso 0.50 1 calc PR
C54 C 0.7961(7) 0.3303(11) 0.2827(2) 0.232(4) Uani 1 1 d G
C55 C 0.7374(6) 0.3472(11) 0.2678(3) 0.232(4) Uani 1 1 d G
H55 H 0.7006 0.3571 0.2812 0.279 Uiso 1 1 calc R
C56 C 0.7326(6) 0.3496(11) 0.2334(3) 0.232(4) Uani 1 1 d G
H56 H 0.6925 0.3612 0.2233 0.279 Uiso 1 1 calc R
C57 C 0.7864(7) 0.3351(11) 0.2139(2) 0.232(4) Uani 1 1 d G
C58 C 0.8451(6) 0.3183(10) 0.2287(3) 0.232(4) Uani 1 1 d G
H58 H 0.8818 0.3084 0.2153 0.279 Uiso 1 1 calc R
C59 C 0.8499(6) 0.3158(10) 0.2631(3) 0.232(4) Uani 1 1 d G
H59 H 0.8900 0.3043 0.2733 0.279 Uiso 1 1 calc R
C60 C 0.8362(6) 0.3653(7) 0.1639(4) 0.155(5) Uani 1 1 d .
H60 H 0.8728 0.3808 0.1759 0.186 Uiso 1 1 calc R
C61 C 0.8376(6) 0.3651(6) 0.1303(2) 0.120(3) Uani 1 1 d .
C62 C 0.7944(3) 0.3298(4) 0.0829(3) 0.090(2) Uani 1 1 d .
H62 H 0.7603 0.3089 0.0712 0.108 Uiso 1 1 calc R
C63 C 0.8449(4) 0.3554(5) 0.0663(2) 0.112(3) Uani 1 1 d .
C64 C 0.8904(7) 0.3922(6) 0.0825(4) 0.144(4) Uani 1 1 d .
H64 H 0.9234 0.4147 0.0706 0.172 Uiso 1 1 calc R
C65 C 0.8869(5) 0.3954(7) 0.1138(5) 0.161(5) Uani 1 1 d .
H65 H 0.9189 0.4190 0.1258 0.193 Uiso 1 1 calc R
C66 C 0.8477(4) 0.3506(4) 0.0314(3) 0.102(3) Uani 1 1 d .
C67 C 0.7981(5) 0.3381(4) 0.0127(3) 0.105(3) Uani 1 1 d .
H67 H 0.7572 0.3325 0.0233 0.126 Uiso 1 1 calc R
C68 C 0.8612(6) 0.3373(5) -0.0348(4) 0.123(3) Uani 1 1 d .
C69 C 0.9139(4) 0.3483(5) -0.0182(4) 0.123(3) Uani 1 1 d .
H69 H 0.9547 0.3513 -0.0292 0.147 Uiso 1 1 calc R
C70 C 0.9097(5) 0.3551(7) 0.0144(3) 0.137(4) Uani 1 1 d .
H70 H 0.9481 0.3631 0.0269 0.164 Uiso 1 1 calc R
C71 C 0.8611(4) 0.3301(5) -0.0672(4) 0.120(3) Uani 1 1 d .
H71 H 0.9017 0.3314 -0.0785 0.144 Uiso 1 1 calc R
C72 C 0.8106(6) 0.3114(7) -0.11774(19) 0.200(3) Uani 1 1 d G
C73 C 0.7632(5) 0.3399(7) -0.1376(3) 0.200(3) Uani 1 1 d G
H73 H 0.7282 0.3630 -0.1277 0.240 Uiso 1 1 calc R
C74 C 0.7670(5) 0.3346(7) -0.1720(3) 0.200(3) Uani 1 1 d G
H74 H 0.7346 0.3541 -0.1855 0.240 Uiso 1 1 calc R
C75 C 0.8183(6) 0.3008(8) -0.18646(19) 0.200(3) Uani 1 1 d G
C76 C 0.8657(5) 0.2723(7) -0.1666(3) 0.200(3) Uani 1 1 d G
H76 H 0.9007 0.2493 -0.1765 0.240 Uiso 1 1 calc R
C77 C 0.8618(5) 0.2776(7) -0.1322(2) 0.200(3) Uani 1 1 d G
H77 H 0.8942 0.2582 -0.1187 0.240 Uiso 1 1 calc R
C78 C 0.8174(8) 0.2906(12) -0.2263(4) 0.200(3) Uani 1 1 d .
H78A H 0.7813 0.3154 -0.2360 0.300 Uiso 0.50 1 calc PR
H78B H 0.8117 0.2443 -0.2314 0.300 Uiso 0.50 1 calc PR
H78C H 0.8586 0.3058 -0.2358 0.300 Uiso 0.50 1 calc PR
H78D H 0.8531 0.2616 -0.2328 0.300 Uiso 0.50 1 calc PR
H78E H 0.8227 0.3327 -0.2374 0.300 Uiso 0.50 1 calc PR
H78F H 0.7758 0.2711 -0.2330 0.300 Uiso 0.50 1 calc PR
N1 N 0.2085(4) 0.2469(4) 0.0564(2) 0.111(2) Uani 1 1 d .
N2 N 0.2748(3) 0.3357(3) 0.0882(2) 0.107(2) Uani 1 1 d .
N3 N 0.3156(4) 0.5957(4) 0.1441(2) 0.119(2) Uani 1 1 d .
N4 N 0.3636(5) 0.6924(5) 0.1760(3) 0.150(3) Uani 1 1 d .
N5 N 0.2996(3) 0.3462(3) 0.0230(3) 0.119(3) Uani 1 1 d .
N6 N 0.3990(4) 0.2985(4) 0.0535(3) 0.125(2) Uani 1 1 d .
N7 N 0.6594(4) 0.2709(5) 0.1125(2) 0.123(3) Uani 1 1 d .
N8 N 0.7457(4) 0.2167(5) 0.1471(3) 0.136(3) Uani 1 1 d .
N9 N 0.7855(4) 0.3448(5) 0.1797(3) 0.142(3) Uani 1 1 d .
N10 N 0.7923(3) 0.3338(3) 0.1152(2) 0.0909(18) Uani 1 1 d .
N11 N 0.7998(3) 0.3327(4) -0.0191(3) 0.116(3) Uani 1 1 d .
N12 N 0.8082(4) 0.3211(3) -0.0850(2) 0.119(2) Uani 1 1 d .
N13 N 0.6775(5) 0.4351(5) 0.0526(4) 0.212(3) Uani 1 1 d D
O1 O 0.7325(5) 0.4475(5) 0.0561(3) 0.212(3) Uani 1 1 d D
O2 O 0.6396(5) 0.4771(5) 0.0512(4) 0.212(3) Uani 1 1 d D
O3 O 0.6636(5) 0.3838(6) 0.0437(4) 0.212(3) Uani 1 1 d D
Ni1 Ni 0.30679(5) 0.26867(5) 0.05432(4) 0.1089(5) Uani 1 1 d .
Ni2 Ni 0.71881(6) 0.31006(7) 0.14596(4) 0.1202(5) Uani 1 1 d .

loop_
_atom_site_aniso_label
_atom_site_aniso_U_11
_atom_site_aniso_U_22
_atom_site_aniso_U_33
_atom_site_aniso_U_23
_atom_site_aniso_U_13
_atom_site_aniso_U_12
C1 0.137(4) 0.108(3) 0.227(5) 0.009(3) -0.035(4) -0.013(3)
C2 0.137(4) 0.108(3) 0.227(5) 0.009(3) -0.035(4) -0.013(3)
C3 0.137(4) 0.108(3) 0.227(5) 0.009(3) -0.035(4) -0.013(3)
C4 0.137(4) 0.108(3) 0.227(5) 0.009(3) -0.035(4) -0.013(3)
C5 0.137(4) 0.108(3) 0.227(5) 0.009(3) -0.035(4) -0.013(3)
C6 0.137(4) 0.108(3) 0.227(5) 0.009(3) -0.035(4) -0.013(3)
C7 0.137(4) 0.108(3) 0.227(5) 0.009(3) -0.035(4) -0.013(3)
C8 0.066(4) 0.071(4) 0.217(10) -0.008(6) 0.016(5) 0.003(4)
C9 0.080(5) 0.107(6) 0.135(7) -0.003(5) 0.003(4) 0.011(5)
C10 0.097(5) 0.112(6) 0.115(6) -0.029(5) 0.009(5) 0.004(5)
C11 0.117(7) 0.099(6) 0.128(6) -0.019(5) -0.002(5) -0.008(5)
C12 0.099(7) 0.127(8) 0.165(8) -0.029(7) 0.012(6) 0.017(6)
C13 0.105(7) 0.124(8) 0.145(8) -0.014(6) -0.026(6) 0.022(6)
C14 0.088(5) 0.082(5) 0.173(8) -0.013(5) 0.004(6) -0.014(4)
C15 0.099(6) 0.094(6) 0.148(7) -0.009(5) 0.004(5) -0.024(5)
C16 0.101(7) 0.072(5) 0.219(11) 0.007(6) -0.020(7) 0.003(5)
C17 0.103(7) 0.096(7) 0.233(12) -0.007(7) -0.023(7) 0.003(6)
C18 0.148(10) 0.088(6) 0.165(9) -0.013(6) 0.009(8) 0.011(6)
C19 0.093(6) 0.123(9) 0.236(13) -0.039(8) -0.042(7) 0.022(6)
C20 0.182(6) 0.161(5) 0.288(8) -0.063(5) -0.030(6) -0.040(5)
C21 0.182(6) 0.161(5) 0.288(8) -0.063(5) -0.030(6) -0.040(5)
C22 0.182(6) 0.161(5) 0.288(8) -0.063(5) -0.030(6) -0.040(5)
C23 0.182(6) 0.161(5) 0.288(8) -0.063(5) -0.030(6) -0.040(5)
C24 0.182(6) 0.161(5) 0.288(8) -0.063(5) -0.030(6) -0.040(5)
C25 0.182(6) 0.161(5) 0.288(8) -0.063(5) -0.030(6) -0.040(5)
C26 0.182(6) 0.161(5) 0.288(8) -0.063(5) -0.030(6) -0.040(5)
C27 0.091(2) 0.095(2) 0.257(5) 0.010(3) -0.009(3) 0.0089(17)
C28 0.091(2) 0.095(2) 0.257(5) 0.010(3) -0.009(3) 0.0089(17)
C29 0.091(2) 0.095(2) 0.257(5) 0.010(3) -0.009(3) 0.0089(17)
C30 0.091(2) 0.095(2) 0.257(5) 0.010(3) -0.009(3) 0.0089(17)
C31 0.091(2) 0.095(2) 0.257(5) 0.010(3) -0.009(3) 0.0089(17)
C32 0.091(2) 0.095(2) 0.257(5) 0.010(3) -0.009(3) 0.0089(17)
C33 0.091(2) 0.095(2) 0.257(5) 0.010(3) -0.009(3) 0.0089(17)
C34 0.105(7) 0.102(6) 0.161(9) 0.013(5) 0.002(6) 0.002(6)
C35 0.065(5) 0.141(9) 0.157(8) -0.005(6) 0.011(5) -0.019(5)
C36 0.052(4) 0.102(6) 0.175(8) -0.004(5) -0.017(4) 0.001(4)
C37 0.078(5) 0.130(8) 0.181(10) 0.009(8) -0.019(6) -0.001(5)
C38 0.066(5) 0.188(12) 0.165(9) 0.027(9) -0.028(5) -0.007(6)
C39 0.089(7) 0.140(9) 0.234(13) 0.036(9) -0.007(7) -0.005(6)
C40 0.083(6) 0.160(10) 0.155(8) 0.034(7) -0.002(5) 0.036(6)
C41 0.067(5) 0.104(6) 0.210(10) 0.029(7) -0.015(6) -0.015(5)
C42 0.102(7) 0.140(10) 0.144(8) -0.005(6) 0.024(6) 0.061(7)
C43 0.100(7) 0.094(7) 0.313(18) -0.037(9) -0.010(9) 0.001(6)
C44 0.097(6) 0.107(7) 0.229(11) -0.030(7) -0.049(7) 0.035(6)
C45 0.083(6) 0.140(9) 0.180(10) -0.041(7) -0.005(6) -0.005(6)
C46 0.125(4) 0.244(8) 0.282(8) 0.067(6) -0.014(5) 0.033(5)
C47 0.125(4) 0.244(8) 0.282(8) 0.067(6) -0.014(5) 0.033(5)
C48 0.125(4) 0.244(8) 0.282(8) 0.067(6) -0.014(5) 0.033(5)
C49 0.125(4) 0.244(8) 0.282(8) 0.067(6) -0.014(5) 0.033(5)
C50 0.125(4) 0.244(8) 0.282(8) 0.067(6) -0.014(5) 0.033(5)
C51 0.125(4) 0.244(8) 0.282(8) 0.067(6) -0.014(5) 0.033(5)
C52 0.125(4) 0.244(8) 0.282(8) 0.067(6) -0.014(5) 0.033(5)
C53 0.176(6) 0.340(12) 0.181(5) -0.015(7) -0.003(5) 0.066(8)
C54 0.176(6) 0.340(12) 0.181(5) -0.015(7) -0.003(5) 0.066(8)
C55 0.176(6) 0.340(12) 0.181(5) -0.015(7) -0.003(5) 0.066(8)
C56 0.176(6) 0.340(12) 0.181(5) -0.015(7) -0.003(5) 0.066(8)
C57 0.176(6) 0.340(12) 0.181(5) -0.015(7) -0.003(5) 0.066(8)
C58 0.176(6) 0.340(12) 0.181(5) -0.015(7) -0.003(5) 0.066(8)
C59 0.176(6) 0.340(12) 0.181(5) -0.015(7) -0.003(5) 0.066(8)
C60 0.096(7) 0.143(10) 0.227(15) -0.014(9) -0.043(8) -0.046(7)
C61 0.127(8) 0.160(9) 0.074(6) -0.011(5) -0.033(5) 0.004(7)
C62 0.068(4) 0.078(4) 0.123(7) -0.002(4) -0.034(4) -0.011(3)
C63 0.080(5) 0.155(8) 0.101(6) -0.012(5) -0.026(4) -0.046(5)
C64 0.157(11) 0.138(9) 0.135(8) -0.043(7) 0.013(8) -0.031(8)
C65 0.075(6) 0.158(11) 0.249(17) -0.053(10) -0.010(8) -0.047(6)
C66 0.069(4) 0.096(5) 0.140(8) 0.007(5) -0.038(5) -0.010(4)
C67 0.121(8) 0.089(5) 0.105(6) -0.010(4) 0.016(6) -0.001(5)
C68 0.142(11) 0.077(5) 0.152(9) -0.011(5) -0.034(7) -0.004(5)
C69 0.065(5) 0.103(6) 0.201(12) 0.003(7) -0.009(6) -0.010(4)
C70 0.094(7) 0.185(11) 0.132(8) -0.014(7) 0.008(5) -0.056(7)
C71 0.066(5) 0.092(6) 0.204(12) -0.013(6) 0.019(6) -0.007(4)
C72 0.148(5) 0.282(9) 0.169(4) -0.015(5) 0.006(4) -0.051(6)
C73 0.148(5) 0.282(9) 0.169(4) -0.015(5) 0.006(4) -0.051(6)
C74 0.148(5) 0.282(9) 0.169(4) -0.015(5) 0.006(4) -0.051(6)
C75 0.148(5) 0.282(9) 0.169(4) -0.015(5) 0.006(4) -0.051(6)
C76 0.148(5) 0.282(9) 0.169(4) -0.015(5) 0.006(4) -0.051(6)
C77 0.148(5) 0.282(9) 0.169(4) -0.015(5) 0.006(4) -0.051(6)
C78 0.148(5) 0.282(9) 0.169(4) -0.015(5) 0.006(4) -0.051(6)
N1 0.103(5) 0.084(4) 0.147(6) 0.007(4) -0.014(4) -0.010(4)
N2 0.078(4) 0.075(4) 0.169(6) -0.004(4) 0.004(4) 0.000(3)
N3 0.088(5) 0.083(4) 0.186(7) -0.007(5) 0.014(5) -0.005(4)
N4 0.102(6) 0.113(7) 0.234(11) -0.021(7) 0.002(6) -0.003(5)
N5 0.070(4) 0.069(4) 0.218(8) 0.010(4) -0.025(4) -0.003(3)
N6 0.089(5) 0.096(5) 0.190(7) -0.004(5) 0.005(5) -0.015(4)
N7 0.093(5) 0.109(6) 0.166(7) -0.002(5) 0.034(5) -0.006(5)
N8 0.083(5) 0.159(8) 0.165(7) 0.001(6) -0.002(5) 0.022(5)
N9 0.090(5) 0.130(7) 0.207(9) -0.004(6) -0.008(5) -0.024(5)
N10 0.057(3) 0.093(4) 0.122(6) 0.003(4) -0.027(3) -0.011(3)
N11 0.042(3) 0.095(5) 0.213(10) -0.006(5) -0.004(4) -0.016(3)
N12 0.101(5) 0.079(4) 0.178(7) 0.019(4) 0.018(5) -0.014(4)
N13 0.143(4) 0.189(6) 0.305(6) 0.044(6) 0.010(5) 0.023(4)
O1 0.143(4) 0.189(6) 0.305(6) 0.044(6) 0.010(5) 0.023(4)
O2 0.143(4) 0.189(6) 0.305(6) 0.044(6) 0.010(5) 0.023(4)
O3 0.143(4) 0.189(6) 0.305(6) 0.044(6) 0.010(5) 0.023(4)
Ni1 0.0765(6) 0.0820(6) 0.1683(11) -0.0041(6) -0.0047(6) 0.0012(5)
Ni2 0.0873(7) 0.1021(8) 0.1712(12) 0.0181(7) -0.0082(6) -0.0024(6)

loop_
_atom_type_symbol
_atom_type_description
_atom_type_scat_dispersion_real
_atom_type_scat_dispersion_imag
_atom_type_scat_source
C C 0.0033 0.0016 'International Tables Vol C Tables 4.2.6.8 and 6.1.1.4'
H H 0.0000 0.0000 'International Tables Vol C Tables 4.2.6.8 and 6.1.1.4'
N N 0.0061 0.0033 'International Tables Vol C Tables 4.2.6.8 and 6.1.1.4'
O O 0.0106 0.0060 'International Tables Vol C Tables 4.2.6.8 and 6.1.1.4'
Ni Ni 0.3393 1.1124 'International Tables Vol C Tables 4.2.6.8 and 6.1.1.4'

loop_
_geom_angle_atom_site_label_1
_geom_angle_atom_site_label_2
_geom_angle_atom_site_label_3
_geom_angle
_geom_angle_site_symmetry_1
_geom_angle_site_symmetry_3
C2 C1 H1A 109.5 . .
C2 C1 H1B 109.5 . .
H1A C1 H1B 109.5 . .
C2 C1 H1C 109.5 . .
H1A C1 H1C 109.5 . .
H1B C1 H1C 109.5 . .
C2 C1 H1D 109.5 . .
H1A C1 H1D 141.1 . .
H1B C1 H1D 56.3 . .
H1C C1 H1D 56.3 . .
C2 C1 H1E 109.5 . .
H1A C1 H1E 56.3 . .
H1B C1 H1E 141.1 . .
H1C C1 H1E 56.3 . .
H1D C1 H1E 109.5 . .
C2 C1 H1F 109.5 . .
H1A C1 H1F 56.3 . .
H1B C1 H1F 56.3 . .
H1C C1 H1F 141.1 . .
H1D C1 H1F 109.5 . .
H1E C1 H1F 109.5 . .
C3 C2 C7 120.0 . .
C3 C2 C1 120.1(9) . .
C7 C2 C1 119.7(9) . .
C2 C3 C4 120.0 . .
C2 C3 H3 120.0 . .
C4 C3 H3 120.0 . .
C5 C4 C3 120.0 . .
C5 C4 H4 120.0 . .
C3 C4 H4 120.0 . .
N1 C5 C6 123.4(7) . .
N1 C5 C4 116.6(7) . .
C6 C5 C4 120.0 . .
C5 C6 C7 120.0 . .
C5 C6 H6 120.0 . .
C7 C6 H6 120.0 . .
C6 C7 C2 120.0 . .
C6 C7 H7 120.0 . .
C2 C7 H7 120.0 . .
N1 C8 C9 121.0(8) . .
N1 C8 H8 119.5 . .
C9 C8 H8 119.5 . .
C13 C9 C8 123.6(9) . .
C13 C9 N2 118.9(10) . .
C8 C9 N2 117.0(8) . .
N2 C10 C11 123.7(9) . .
N2 C10 H10 118.1 . .
C11 C10 H10 118.1 . .
C10 C11 C14 122.2(10) . .
C10 C11 C12 116.5(9) . .
C14 C11 C12 120.8(10) . .
C13 C12 C11 118.3(10) . .
C13 C12 H12 120.9 . .
C11 C12 H12 120.9 . .
C9 C13 C12 123.4(11) . .
C9 C13 H13 118.3 . .
C12 C13 H13 118.3 . .
C18 C14 C11 123.6(10) . .
C18 C14 C15 115.9(9) . .
C11 C14 C15 120.2(10) . .
N3 C15 C14 121.7(10) . .
N3 C15 H15 119.1 . .
C14 C15 H15 119.1 . .
N3 C16 C17 123.3(11) . .
N3 C16 C19 113.6(9) . .
C17 C16 C19 123.0(11) . .
C16 C17 C18 115.7(12) . .
C16 C17 H17 122.1 . .
C18 C17 H17 122.1 . .
C14 C18 C17 122.4(11) . .
C14 C18 H18 118.8 . .
C17 C18 H18 118.8 . .
N4 C19 C16 119.3(10) . .
N4 C19 H19 120.3 . .
C16 C19 H19 120.3 . .
C21 C20 C25 120.0 . .
C21 C20 N4 116.9(9) . .
C25 C20 N4 123.1(9) . .
C22 C21 C20 120.0 . .
C22 C21 H21 120.0 . .
C20 C21 H21 120.0 . .
C21 C22 C23 120.0 . .
C21 C22 H22 120.0 . .
C23 C22 H22 120.0 . .
C22 C23 C24 120.0 . .
C22 C23 C26 118.1(12) . .
C24 C23 C26 121.8(12) . .
C25 C24 C23 120.0 . .
C25 C24 H24 120.0 . .
C23 C24 H24 120.0 . .
C24 C25 C20 120.0 . .
C24 C25 H25 120.0 . .
C20 C25 H25 120.0 . .
C23 C26 H26A 109.5 . .
C23 C26 H26B 109.5 . .
H26A C26 H26B 109.5 . .
C23 C26 H26C 109.5 . .
H26A C26 H26C 109.5 . .
H26B C26 H26C 109.5 . .
C23 C26 H26D 109.5 . .
H26A C26 H26D 141.1 . .
H26B C26 H26D 56.3 . .
H26C C26 H26D 56.3 . .
C23 C26 H26E 109.5 . .
H26A C26 H26E 56.3 . .
H26B C26 H26E 141.1 . .
H26C C26 H26E 56.3 . .
H26D C26 H26E 109.5 . .
C23 C26 H26F 109.5 . .
H26A C26 H26F 56.3 . .
H26B C26 H26F 56.3 . .
H26C C26 H26F 141.1 . .
H26D C26 H26F 109.5 . .
H26E C26 H26F 109.5 . .
C28 C27 H27A 109.5 . .
C28 C27 H27B 109.5 . .
H27A C27 H27B 109.5 . .
C28 C27 H27C 109.5 . .
H27A C27 H27C 109.5 . .
H27B C27 H27C 109.5 . .
C28 C27 H27D 109.5 . .
H27A C27 H27D 141.1 . .
H27B C27 H27D 56.3 . .
H27C C27 H27D 56.3 . .
C28 C27 H27E 109.5 . .
H27A C27 H27E 56.3 . .
H27B C27 H27E 141.1 . .
H27C C27 H27E 56.3 . .
H27D C27 H27E 109.5 . .
C28 C27 H27F 109.5 . .
H27A C27 H27F 56.3 . .
H27B C27 H27F 56.3 . .
H27C C27 H27F 141.1 . .
H27D C27 H27F 109.5 . .
H27E C27 H27F 109.5 . .
C29 C28 C33 120.0 . .
C29 C28 C27 116.0(7) . .
C33 C28 C27 124.0(7) . .
C30 C29 C28 120.0 . .
C30 C29 H29 120.0 . .
C28 C29 H29 120.0 . .
C31 C30 C29 120.0 . .
C31 C30 H30 120.0 . .
C29 C30 H30 120.0 . .
N5 C31 C30 119.4(6) . .
N5 C31 C32 120.5(6) . .
C30 C31 C32 120.0 . .
C31 C32 C33 120.0 . .
C31 C32 H32 120.0 . .
C33 C32 H32 120.0 . .
C32 C33 C28 120.0 . .
C32 C33 H33 120.0 . .
C28 C33 H33 120.0 . .
N5 C34 C35 124.1(10) . .
N5 C34 H34 117.9 . .
C35 C34 H34 117.9 . .
C39 C35 N6 124.5(11) . .
C39 C35 C34 122.2(12) . .
N6 C35 C34 113.2(9) . .
N6 C36 C37 116.4(10) . .
N6 C36 H36 121.8 . .
C37 C36 H36 121.8 . .
C38 C37 C36 122.5(10) . .
C38 C37 C40 121.9(10) . .
C36 C37 C40 115.5(11) . .
C37 C38 C39 121.9(10) . .
C37 C38 H38 119.1 . .
C39 C38 H38 119.1 . .
C35 C39 C38 112.2(12) . .
C35 C39 H39 123.9 . .
C38 C39 H39 123.9 . .
C41 C40 C44 121.9(9) . .
C41 C40 C37 119.5(11) . .
C44 C40 C37 118.6(11) . .
N7 C41 C40 122.8(10) . .
N7 C41 H41 118.6 . .
C40 C41 H41 118.6 . .
N7 C42 C45 117.3(13) . .
N7 C42 C43 125.1(11) . .
C45 C42 C43 117.5(12) . .
C44 C43 C42 116.4(11) . .
C44 C43 H43 121.8 . .
C42 C43 H43 121.8 . .
C43 C44 C40 116.9(11) . .
C43 C44 H44 121.5 . .
C40 C44 H44 121.5 . .
N8 C45 C42 116.4(12) . .
N8 C45 H45 121.8 . .
C42 C45 H45 121.8 . .
N8 C46 C47 117.3(8) . .
N8 C46 C51 122.6(8) . .
C47 C46 C51 120.0 . .
C48 C47 C46 120.0 . .
C48 C47 H47 120.0 . .
C46 C47 H47 120.0 . .
C49 C48 C47 120.0 . .
C49 C48 H48 120.0 . .
C47 C48 H48 120.0 . .
C48 C49 C50 120.0 . .
C48 C49 C52 122.9(11) . .
C50 C49 C52 116.5(10) . .
C51 C50 C49 120.0 . .
C51 C50 H50 120.0 . .
C49 C50 H50 120.0 . .
C50 C51 C46 120.0 . .
C50 C51 H51 120.0 . .
C46 C51 H51 120.0 . .
C49 C52 H52A 109.5 . .
C49 C52 H52B 109.5 . .
H52A C52 H52B 109.5 . .
C49 C52 H52C 109.5 . .
H52A C52 H52C 109.5 . .
H52B C52 H52C 109.5 . .
C49 C52 H52D 109.5 . .
H52A C52 H52D 141.1 . .
H52B C52 H52D 56.3 . .
H52C C52 H52D 56.3 . .
C49 C52 H52E 109.5 . .
H52A C52 H52E 56.3 . .
H52B C52 H52E 141.1 . .
H52C C52 H52E 56.3 . .
H52D C52 H52E 109.5 . .
C49 C52 H52F 109.5 . .
H52A C52 H52F 56.3 . .
H52B C52 H52F 56.3 . .
H52C C52 H52F 141.1 . .
H52D C52 H52F 109.5 . .
H52E C52 H52F 109.5 . .
C54 C53 H53A 109.5 . .
C54 C53 H53B 109.5 . .
H53A C53 H53B 109.5 . .
C54 C53 H53C 109.5 . .
H53A C53 H53C 109.5 . .
H53B C53 H53C 109.5 . .
C54 C53 H53D 109.5 . .
H53A C53 H53D 141.1 . .
H53B C53 H53D 56.3 . .
H53C C53 H53D 56.3 . .
C54 C53 H53E 109.5 . .
H53A C53 H53E 56.3 . .
H53B C53 H53E 141.1 . .
H53C C53 H53E 56.3 . .
H53D C53 H53E 109.5 . .
C54 C53 H53F 109.5 . .
H53A C53 H53F 56.3 . .
H53B C53 H53F 56.3 . .
H53C C53 H53F 141.1 . .
H53D C53 H53F 109.5 . .
H53E C53 H53F 109.5 . .
C55 C54 C59 120.0 . .
C55 C54 C53 114.6(10) . .
C59 C54 C53 125.2(11) . .
C54 C55 C56 120.0 . .
C54 C55 H55 120.0 . .
C56 C55 H55 120.0 . .
C57 C56 C55 120.0 . .
C57 C56 H56 120.0 . .
C55 C56 H56 120.0 . .
C58 C57 C56 120.0 . .
C58 C57 N9 118.2(9) . .
C56 C57 N9 121.3(9) . .
C57 C58 C59 120.0 . .
C57 C58 H58 120.0 . .
C59 C58 H58 120.0 . .
C58 C59 C54 120.0 . .
C58 C59 H59 120.0 . .
C54 C59 H59 120.0 . .
N9 C60 C61 120.6(10) . .
N9 C60 H60 119.7 . .
C61 C60 H60 119.7 . .
N10 C61 C60 117.2(11) . .
N10 C61 C65 122.6(10) . .
C60 C61 C65 120.1(11) . .
N10 C62 C63 120.0(6) . .
N10 C62 H62 120.0 . .
C63 C62 H62 120.0 . .
C62 C63 C64 120.5(9) . .
C62 C63 C66 120.1(7) . .
C64 C63 C66 119.0(9) . .
C65 C64 C63 117.7(11) . .
C65 C64 H64 121.1 . .
C63 C64 H64 121.1 . .
C64 C65 C61 120.3(11) . .
C64 C65 H65 119.9 . .
C61 C65 H65 119.9 . .
C67 C66 C63 124.2(9) . .
C67 C66 C70 115.5(10) . .
C63 C66 C70 120.2(8) . .
N11 C67 C66 125.1(10) . .
N11 C67 H67 117.4 . .
C66 C67 H67 117.4 . .
C69 C68 C71 122.3(13) . .
C69 C68 N11 122.1(13) . .
C71 C68 N11 115.7(10) . .
C68 C69 C70 118.4(11) . .
C68 C69 H69 120.8 . .
C70 C69 H69 120.8 . .
C69 C70 C66 121.3(9) . .
C69 C70 H70 119.3 . .
C66 C70 H70 119.3 . .
N12 C71 C68 123.8(10) . .
N12 C71 H71 118.1 . .
C68 C71 H71 118.1 . .
N12 C72 C73 118.7(9) . .
N12 C72 C77 121.1(9) . .
C73 C72 C77 120.0 . .
C72 C73 C74 120.0 . .
C72 C73 H73 120.0 . .
C74 C73 H73 120.0 . .
C73 C74 C75 120.0 . .
C73 C74 H74 120.0 . .
C75 C74 H74 120.0 . .
C76 C75 C74 120.0 . .
C76 C75 C78 121.6(11) . .
C74 C75 C78 118.2(10) . .
C75 C76 C77 120.0 . .
C75 C76 H76 120.0 . .
C77 C76 H76 120.0 . .
C76 C77 C72 120.0 . .
C76 C77 H77 120.0 . .
C72 C77 H77 120.0 . .
C75 C78 H78A 109.5 . .
C75 C78 H78B 109.5 . .
H78A C78 H78B 109.5 . .
C75 C78 H78C 109.5 . .
H78A C78 H78C 109.5 . .
H78B C78 H78C 109.5 . .
C75 C78 H78D 109.5 . .
H78A C78 H78D 141.1 . .
H78B C78 H78D 56.3 . .
H78C C78 H78D 56.3 . .
C75 C78 H78E 109.5 . .
H78A C78 H78E 56.3 . .
H78B C78 H78E 141.1 . .
H78C C78 H78E 56.3 . .
H78D C78 H78E 109.5 . .
C75 C78 H78F 109.5 . .
H78A C78 H78F 56.3 . .
H78B C78 H78F 56.3 . .
H78C C78 H78F 141.1 . .
H78D C78 H78F 109.5 . .
H78E C78 H78F 109.5 . .
C8 N1 C5 117.0(9) . .
C8 N1 Ni1 113.4(6) . .
C5 N1 Ni1 126.8(7) . .
C10 N2 C9 118.9(8) . .
C10 N2 Ni1 130.2(6) . .
C9 N2 Ni1 109.0(6) . .
C15 N3 C16 120.1(9) . .
C15 N3 Ni2 123.9(7) . 2_665
C16 N3 Ni2 115.8(7) . 2_665
C19 N4 C20 118.2(10) . .
C19 N4 Ni2 114.1(8) . 2_665
C20 N4 Ni2 122.2(9) . 2_665
C34 N5 C31 121.9(8) . .
C34 N5 Ni1 109.1(7) . .
C31 N5 Ni1 127.0(6) . .
C36 N6 C35 122.2(8) . .
C36 N6 Ni1 124.4(7) . .
C35 N6 Ni1 113.4(7) . .
C41 N7 C42 116.8(10) . .
C41 N7 Ni2 128.6(8) . .
C42 N7 Ni2 112.7(9) . .
C45 N8 C46 114.8(13) . .
C45 N8 Ni2 114.0(8) . .
C46 N8 Ni2 131.2(11) . .
C60 N9 C57 121.6(11) . .
C60 N9 Ni2 109.0(9) . .
C57 N9 Ni2 127.8(10) . .
C61 N10 C62 118.5(8) . .
C61 N10 Ni2 112.1(7) . .
C62 N10 Ni2 128.6(5) . .
C67 N11 C68 117.5(9) . .
C67 N11 Ni1 133.3(6) . 4_655
C68 N11 Ni1 108.7(8) . 4_655
C71 N12 C72 121.8(9) . .
C71 N12 Ni1 109.6(8) . 4_655
C72 N12 Ni1 127.5(8) . 4_655
O3 N13 O2 119.9(8) . .
O3 N13 O1 118.6(8) . .
O2 N13 O1 119.6(8) . .
N6 Ni1 N12 96.5(4) . 3_565
N6 Ni1 N5 79.5(3) . .
N12 Ni1 N5 175.8(3) 3_565 .
N6 Ni1 N2 96.3(3) . .
N12 Ni1 N2 99.5(4) 3_565 .
N5 Ni1 N2 82.1(4) . .
N6 Ni1 N11 87.3(3) . 3_565
N12 Ni1 N11 81.3(4) 3_565 3_565
N5 Ni1 N11 97.3(4) . 3_565
N2 Ni1 N11 176.1(3) . 3_565
N6 Ni1 N1 174.4(3) . .
N12 Ni1 N1 87.0(3) 3_565 .
N5 Ni1 N1 97.1(3) . .
N2 Ni1 N1 78.7(3) . .
N11 Ni1 N1 97.6(3) 3_565 .
N7 Ni2 N8 78.3(4) . .
N7 Ni2 N10 98.2(3) . .
N8 Ni2 N10 92.3(3) . .
N7 Ni2 N9 175.4(4) . .
N8 Ni2 N9 97.7(4) . .
N10 Ni2 N9 79.7(4) . .
N7 Ni2 N3 98.3(4) . 2_665
N8 Ni2 N3 175.9(3) . 2_665
N10 Ni2 N3 90.4(3) . 2_665
N9 Ni2 N3 85.9(4) . 2_665
N7 Ni2 N4 83.4(4) . 2_665
N8 Ni2 N4 100.8(4) . 2_665
N10 Ni2 N4 166.8(4) . 2_665
N9 Ni2 N4 99.6(5) . 2_665
N3 Ni2 N4 76.4(4) 2_665 2_665

loop_
_geom_bond_atom_site_label_1
_geom_bond_atom_site_label_2
_geom_bond_distance
_geom_bond_site_symmetry_2
C1 C2 1.423(14) .
C1 H1A 0.9800 .
C1 H1B 0.9800 .
C1 H1C 0.9800 .
C1 H1D 0.9800 .
C1 H1E 0.9800 .
C1 H1F 0.9800 .
C2 C3 1.3900 .
C2 C7 1.3900 .
C3 C4 1.3900 .
C3 H3 0.9500 .
C4 C5 1.3900 .
C4 H4 0.9500 .
C5 N1 1.384(9) .
C5 C6 1.3900 .
C6 C7 1.3900 .
C6 H6 0.9500 .
C7 H7 0.9500 .
C8 N1 1.226(12) .
C8 C9 1.330(14) .
C8 H8 0.9500 .
C9 C13 1.271(14) .
C9 N2 1.408(12) .
C10 N2 1.298(11) .
C10 C11 1.345(13) .
C10 H10 0.9500 .
C11 C14 1.378(13) .
C11 C12 1.408(15) .
C12 C13 1.354(15) .
C12 H12 0.9500 .
C13 H13 0.9500 .
C14 C18 1.286(16) .
C14 C15 1.411(14) .
C15 N3 1.273(12) .
C15 H15 0.9500 .
C16 N3 1.287(14) .
C16 C17 1.329(15) .
C16 C19 1.434(16) .
C17 C18 1.384(17) .
C17 H17 0.9500 .
C18 H18 0.9500 .
C19 N4 1.233(15) .
C19 H19 0.9500 .
C20 C21 1.3900 .
C20 C25 1.3900 .
C20 N4 1.405(12) .
C21 C22 1.3900 .
C21 H21 0.9500 .
C22 C23 1.3900 .
C22 H22 0.9500 .
C23 C24 1.3900 .
C23 C26 1.451(17) .
C24 C25 1.3900 .
C24 H24 0.9500 .
C25 H25 0.9500 .
C26 H26A 0.9800 .
C26 H26B 0.9800 .
C26 H26C 0.9800 .
C26 H26D 0.9800 .
C26 H26E 0.9800 .
C26 H26F 0.9800 .
C27 C28 1.401(11) .
C27 H27A 0.9800 .
C27 H27B 0.9800 .
C27 H27C 0.9800 .
C27 H27D 0.9800 .
C27 H27E 0.9800 .
C27 H27F 0.9800 .
C28 C29 1.3900 .
C28 C33 1.3900 .
C29 C30 1.3900 .
C29 H29 0.9500 .
C30 C31 1.3900 .
C30 H30 0.9500 .
C31 N5 1.309(8) .
C31 C32 1.3900 .
C32 C33 1.3900 .
C32 H32 0.9500 .
C33 H33 0.9500 .
C34 N5 1.251(13) .
C34 C35 1.341(15) .
C34 H34 0.9500 .
C35 C39 1.328(15) .
C35 N6 1.332(14) .
C36 N6 1.294(12) .
C36 C37 1.439(14) .
C36 H36 0.9500 .
C37 C38 1.209(16) .
C37 C40 1.483(15) .
C38 C39 1.502(17) .
C38 H38 0.9500 .
C39 H39 0.9500 .
C40 C41 1.352(16) .
C40 C44 1.370(17) .
C41 N7 1.300(13) .
C41 H41 0.9500 .
C42 N7 1.301(15) .
C42 C45 1.341(16) .
C42 C43 1.423(18) .
C43 C44 1.365(18) .
C43 H43 0.9500 .
C44 H44 0.9500 .
C45 N8 1.284(14) .
C45 H45 0.9500 .
C46 N8 1.369(11) .
C46 C47 1.3900 .
C46 C51 1.3900 .
C47 C48 1.3900 .
C47 H47 0.9500 .
C48 C49 1.3900 .
C48 H48 0.9500 .
C49 C50 1.3900 .
C49 C52 1.533(18) .
C50 C51 1.3900 .
C50 H50 0.9500 .
C51 H51 0.9500 .
C52 H52A 0.9800 .
C52 H52B 0.9800 .
C52 H52C 0.9800 .
C52 H52D 0.9800 .
C52 H52E 0.9800 .
C52 H52F 0.9800 .
C53 C54 1.53(2) .
C53 H53A 0.9800 .
C53 H53B 0.9800 .
C53 H53C 0.9800 .
C53 H53D 0.9800 .
C53 H53E 0.9800 .
C53 H53F 0.9800 .
C54 C55 1.3900 .
C54 C59 1.3900 .
C55 C56 1.3900 .
C55 H55 0.9500 .
C56 C57 1.3900 .
C56 H56 0.9500 .
C57 C58 1.3900 .
C57 N9 1.391(14) .
C58 C59 1.3900 .
C58 H58 0.9500 .
C59 H59 0.9500 .
C60 N9 1.292(16) .
C60 C61 1.353(18) .
C60 H60 0.9500 .
C61 N10 1.284(12) .
C61 C65 1.362(18) .
C62 N10 1.305(11) .
C62 C63 1.341(12) .
C62 H62 0.9500 .
C63 C64 1.368(15) .
C63 C66 1.408(13) .
C64 C65 1.265(18) .
C64 H64 0.9500 .
C65 H65 0.9500 .
C66 C67 1.294(13) .
C66 C70 1.450(14) .
C67 N11 1.287(12) .
C67 H67 0.9500 .
C68 C69 1.291(15) .
C68 C71 1.317(15) .
C68 N11 1.413(16) .
C69 C70 1.322(16) .
C69 H69 0.9500 .
C70 H70 0.9500 .
C71 N12 1.314(14) .
C71 H71 0.9500 .
C72 N12 1.335(12) .
C72 C73 1.3900 .
C72 C77 1.3900 .
C73 C74 1.3900 .
C73 H73 0.9500 .
C74 C75 1.3900 .
C74 H74 0.9500 .
C75 C76 1.3900 .
C75 C78 1.619(16) .
C76 C77 1.3900 .
C76 H76 0.9500 .
C77 H77 0.9500 .
C78 H78A 0.9800 .
C78 H78B 0.9800 .
C78 H78C 0.9800 .
C78 H78D 0.9800 .
C78 H78E 0.9800 .
C78 H78F 0.9800 .
N1 Ni1 2.070(8) .
N2 Ni1 2.047(8) .
N3 Ni2 2.063(8) 2_665
N4 Ni2 2.082(11) 2_665
N5 Ni1 2.038(8) .
N6 Ni1 1.992(8) .
N7 Ni2 1.989(10) .
N8 Ni2 1.998(11) .
N9 Ni2 2.057(10) .
N10 Ni2 2.012(7) .
N11 Ni1 2.066(9) 4_655
N12 Ni1 2.027(8) 4_655
N13 O3 1.150(10) .
N13 O2 1.163(10) .
N13 O1 1.168(10) .
Ni1 N12 2.027(8) 3_565
Ni1 N11 2.066(9) 3_565
Ni2 N3 2.063(8) 2_665
Ni2 N4 2.083(11) 2_665

loop_
_geom_torsion_atom_site_label_1
_geom_torsion_atom_site_label_2
_geom_torsion_atom_site_label_3
_geom_torsion_atom_site_label_4
_geom_torsion
_geom_torsion_site_symmetry_4
C7 C2 C3 C4 0.0 .
C1 C2 C3 C4 -174.2(10) .
C2 C3 C4 C5 0.0 .
C3 C4 C5 N1 177.5(8) .
C3 C4 C5 C6 0.0 .
N1 C5 C6 C7 -177.3(9) .
C4 C5 C6 C7 0.0 .
C5 C6 C7 C2 0.0 .
C3 C2 C7 C6 0.0 .
C1 C2 C7 C6 174.3(10) .
N1 C8 C9 C13 165.3(11) .
N1 C8 C9 N2 -6.2(16) .
N2 C10 C11 C14 175.2(10) .
N2 C10 C11 C12 3.5(16) .
C10 C11 C12 C13 -4.7(17) .
C14 C11 C12 C13 -176.5(11) .
C8 C9 C13 C12 -177.1(11) .
N2 C9 C13 C12 -5.8(17) .
C11 C12 C13 C9 6.2(19) .
C10 C11 C14 C18 -44.9(16) .
C12 C11 C14 C18 126.4(14) .
C10 C11 C14 C15 141.8(11) .
C12 C11 C14 C15 -46.9(16) .
C18 C14 C15 N3 3.2(15) .
C11 C14 C15 N3 177.0(10) .
N3 C16 C17 C18 -3(2) .
C19 C16 C17 C18 175.8(13) .
C11 C14 C18 C17 176.6(12) .
C15 C14 C18 C17 -9.8(18) .
C16 C17 C18 C14 10(2) .
N3 C16 C19 N4 10(2) .
C17 C16 C19 N4 -169.2(16) .
C25 C20 C21 C22 0.0 .
N4 C20 C21 C22 179.9(13) .
C20 C21 C22 C23 0.0 .
C21 C22 C23 C24 0.0 .
C21 C22 C23 C26 176.1(16) .
C22 C23 C24 C25 0.0 .
C26 C23 C24 C25 -175.9(17) .
C23 C24 C25 C20 0.0 .
C21 C20 C25 C24 0.0 .
N4 C20 C25 C24 -179.9(14) .
C33 C28 C29 C30 0.0 .
C27 C28 C29 C30 -179.1(10) .
C28 C29 C30 C31 0.0 .
C29 C30 C31 N5 175.9(9) .
C29 C30 C31 C32 0.0 .
N5 C31 C32 C33 -175.9(9) .
C30 C31 C32 C33 0.0 .
C31 C32 C33 C28 0.0 .
C29 C28 C33 C32 0.0 .
C27 C28 C33 C32 179.0(11) .
N5 C34 C35 C39 176.7(13) .
N5 C34 C35 N6 -6.3(18) .
N6 C36 C37 C38 4.0(19) .
N6 C36 C37 C40 -179.3(10) .
C36 C37 C38 C39 0(2) .
C40 C37 C38 C39 -176.9(12) .
N6 C35 C39 C38 6(2) .
C34 C35 C39 C38 -177.4(12) .
C37 C38 C39 C35 -4(2) .
C38 C37 C40 C41 36.7(19) .
C36 C37 C40 C41 -140.0(11) .
C38 C37 C40 C44 -141.4(15) .
C36 C37 C40 C44 41.9(17) .
C44 C40 C41 N7 -1.9(19) .
C37 C40 C41 N7 -179.9(10) .
N7 C42 C43 C44 4(2) .
C45 C42 C43 C44 179.6(12) .
C42 C43 C44 C40 -3(2) .
C41 C40 C44 C43 3(2) .
C37 C40 C44 C43 -179.2(12) .
N7 C42 C45 N8 9.3(16) .
C43 C42 C45 N8 -167.0(12) .
N8 C46 C47 C48 176.5(17) .
C51 C46 C47 C48 0.0 .
C46 C47 C48 C49 0.0 .
C47 C48 C49 C50 0.0 .
C47 C48 C49 C52 171(2) .
C48 C49 C50 C51 0.0 .
C52 C49 C50 C51 -171.9(19) .
C49 C50 C51 C46 0.0 .
N8 C46 C51 C50 -176.3(18) .
C47 C46 C51 C50 0.0 .
C59 C54 C55 C56 0.0 .
C53 C54 C55 C56 176(2) .
C54 C55 C56 C57 0.0 .
C55 C56 C57 C58 0.0 .
C55 C56 C57 N9 -172(2) .
C56 C57 C58 C59 0.0 .
N9 C57 C58 C59 172(2) .
C57 C58 C59 C54 0.0 .
C55 C54 C59 C58 0.0 .
C53 C54 C59 C58 -175(2) .
N9 C60 C61 N10 -11.7(18) .
N9 C60 C61 C65 170.5(14) .
N10 C62 C63 C64 -7.7(15) .
N10 C62 C63 C66 179.3(8) .
C62 C63 C64 C65 7.4(19) .
C66 C63 C64 C65 -179.6(13) .
C63 C64 C65 C61 -3(2) .
N10 C61 C65 C64 -2(2) .
C60 C61 C65 C64 176.1(14) .
C62 C63 C66 C67 18.5(16) .
C64 C63 C66 C67 -154.6(11) .
C62 C63 C66 C70 -156.9(11) .
C64 C63 C66 C70 30.0(16) .
C63 C66 C67 N11 -179.0(9) .
C70 C66 C67 N11 -3.4(14) .
C71 C68 C69 C70 179.9(11) .
N11 C68 C69 C70 0.1(16) .
C68 C69 C70 C66 0.0(18) .
C67 C66 C70 C69 1.5(17) .
C63 C66 C70 C69 177.4(11) .
C69 C68 C71 N12 -177.6(10) .
N11 C68 C71 N12 2.2(15) .
N12 C72 C73 C74 175.4(12) .
C77 C72 C73 C74 0.0 .
C72 C73 C74 C75 0.0 .
C73 C74 C75 C76 0.0 .
C73 C74 C75 C78 174.7(13) .
C74 C75 C76 C77 0.0 .
C78 C75 C76 C77 -174.6(13) .
C75 C76 C77 C72 0.0 .
N12 C72 C77 C76 -175.2(12) .
C73 C72 C77 C76 0.0 .
C9 C8 N1 C5 160.9(9) .
C9 C8 N1 Ni1 -1.6(14) .
C6 C5 N1 C8 -46.0(12) .
C4 C5 N1 C8 136.6(9) .
C6 C5 N1 Ni1 113.9(8) .
C4 C5 N1 Ni1 -63.6(9) .
C11 C10 N2 C9 -3.1(15) .
C11 C10 N2 Ni1 159.0(8) .
C13 C9 N2 C10 4.1(15) .
C8 C9 N2 C10 176.0(9) .
C13 C9 N2 Ni1 -161.5(8) .
C8 C9 N2 Ni1 10.4(12) .
C14 C15 N3 C16 3.1(15) .
C14 C15 N3 Ni2 -170.8(8) 2_665
C17 C16 N3 C15 -3(2) .
C19 C16 N3 C15 177.9(11) .
C17 C16 N3 Ni2 171.6(12) 2_665
C19 C16 N3 Ni2 -7.8(15) 2_665
C16 C19 N4 C20 -161.5(13) .
C16 C19 N4 Ni2 -7(2) 2_665
C21 C20 N4 C19 -140.3(13) .
C25 C20 N4 C19 39.6(18) .
C21 C20 N4 Ni2 67.5(12) 2_665
C25 C20 N4 Ni2 -112.6(10) 2_665
C35 C34 N5 C31 174.5(11) .
C35 C34 N5 Ni1 9.4(15) .
C30 C31 N5 C34 137.7(10) .
C32 C31 N5 C34 -46.4(14) .
C30 C31 N5 Ni1 -60.1(11) .
C32 C31 N5 Ni1 115.8(7) .
C37 C36 N6 C35 -2.5(15) .
C37 C36 N6 Ni1 178.6(8) .
C39 C35 N6 C36 -2.7(19) .
C34 C35 N6 C36 -179.7(10) .
C39 C35 N6 Ni1 176.2(11) .
C34 C35 N6 Ni1 -0.8(13) .
C40 C41 N7 C42 1.8(16) .
C40 C41 N7 Ni2 -161.5(9) .
C45 C42 N7 C41 -178.7(10) .
C43 C42 N7 C41 -2.7(18) .
C45 C42 N7 Ni2 -12.8(12) .
C43 C42 N7 Ni2 163.1(11) .
C42 C45 N8 C46 179.5(10) .
C42 C45 N8 Ni2 -0.8(14) .
C47 C46 N8 C45 111.3(12) .
C51 C46 N8 C45 -72.3(15) .
C47 C46 N8 Ni2 -68.4(15) .
C51 C46 N8 Ni2 108.0(12) .
C61 C60 N9 C57 170.0(15) .
C61 C60 N9 Ni2 3.5(16) .
C58 C57 N9 C60 -30(2) .
C56 C57 N9 C60 142.6(14) .
C58 C57 N9 Ni2 134.2(10) .
C56 C57 N9 Ni2 -53.6(19) .
C60 C61 N10 C62 -176.4(10) .
C65 C61 N10 C62 1.4(16) .
C60 C61 N10 Ni2 13.2(12) .
C65 C61 N10 Ni2 -169.0(10) .
C63 C62 N10 C61 3.3(12) .
C63 C62 N10 Ni2 171.8(7) .
C66 C67 N11 C68 3.5(14) .
C66 C67 N11 Ni1 174.7(7) 4_655
C69 C68 N11 C67 -1.7(14) .
C71 C68 N11 C67 178.5(9) .
C69 C68 N11 Ni1 -174.9(8) 4_655
C71 C68 N11 Ni1 5.3(10) 4_655
C68 C71 N12 C72 -177.3(11) .
C68 C71 N12 Ni1 -8.5(12) 4_655
C73 C72 N12 C71 -141.2(9) .
C77 C72 N12 C71 34.2(14) .
C73 C72 N12 Ni1 52.1(12) 4_655
C77 C72 N12 Ni1 -132.6(8) 4_655
C36 N6 Ni1 N12 1.9(9) 3_565
C35 N6 Ni1 N12 -177.0(8) 3_565
C36 N6 Ni1 N5 -177.0(9) .
C35 N6 Ni1 N5 4.1(8) .
C36 N6 Ni1 N2 102.3(9) .
C35 N6 Ni1 N2 -76.7(8) .
C36 N6 Ni1 N11 -79.0(9) 3_565
C35 N6 Ni1 N11 102.1(8) 3_565
C36 N6 Ni1 N1 130(4) .
C35 N6 Ni1 N1 -49(4) .
C34 N5 Ni1 N6 -6.8(8) .
C31 N5 Ni1 N6 -170.9(9) .
C34 N5 Ni1 N12 -22(6) 3_565
C31 N5 Ni1 N12 174(5) 3_565
C34 N5 Ni1 N2 91.1(8) .
C31 N5 Ni1 N2 -72.9(9) .
C34 N5 Ni1 N11 -92.7(8) 3_565
C31 N5 Ni1 N11 103.2(9) 3_565
C34 N5 Ni1 N1 168.6(8) .
C31 N5 Ni1 N1 4.6(9) .
C10 N2 Ni1 N6 5.7(9) .
C9 N2 Ni1 N6 169.2(7) .
C10 N2 Ni1 N12 103.4(9) 3_565
C9 N2 Ni1 N12 -93.1(7) 3_565
C10 N2 Ni1 N5 -72.7(9) .
C9 N2 Ni1 N5 90.8(7) .
C10 N2 Ni1 N11 -155(5) 3_565
C9 N2 Ni1 N11 9(6) 3_565
C10 N2 Ni1 N1 -171.6(9) .
C9 N2 Ni1 N1 -8.1(6) .
C8 N1 Ni1 N6 -22(4) .
C5 N1 Ni1 N6 177(100) .
C8 N1 Ni1 N12 106.0(8) 3_565
C5 N1 Ni1 N12 -54.4(8) 3_565
C8 N1 Ni1 N5 -74.7(8) .
C5 N1 Ni1 N5 124.8(8) .
C8 N1 Ni1 N2 5.7(8) .
C5 N1 Ni1 N2 -154.7(8) .
C8 N1 Ni1 N11 -173.2(8) 3_565
C5 N1 Ni1 N11 26.4(8) 3_565
C41 N7 Ni2 N8 173.0(9) .
C42 N7 Ni2 N8 9.2(7) .
C41 N7 Ni2 N10 -96.4(9) .
C42 N7 Ni2 N10 99.8(7) .
C41 N7 Ni2 N9 -159(5) .
C42 N7 Ni2 N9 37(5) .
C41 N7 Ni2 N3 -4.8(9) 2_665
C42 N7 Ni2 N3 -168.6(7) 2_665
C41 N7 Ni2 N4 70.4(9) 2_665
C42 N7 Ni2 N4 -93.4(8) 2_665
C45 N8 Ni2 N7 -4.5(8) .
C46 N8 Ni2 N7 175.1(11) .
C45 N8 Ni2 N10 -102.4(9) .
C46 N8 Ni2 N10 77.2(11) .
C45 N8 Ni2 N9 177.6(9) .
C46 N8 Ni2 N9 -2.7(11) .
C45 N8 Ni2 N3 29(6) 2_665
C46 N8 Ni2 N3 -152(5) 2_665
C45 N8 Ni2 N4 76.3(9) 2_665
C46 N8 Ni2 N4 -104.1(11) 2_665
C61 N10 Ni2 N7 175.5(7) .
C62 N10 Ni2 N7 6.4(7) .
C61 N10 Ni2 N8 -106.0(7) .
C62 N10 Ni2 N8 84.8(7) .
C61 N10 Ni2 N9 -8.6(7) .
C62 N10 Ni2 N9 -177.8(7) .
C61 N10 Ni2 N3 77.1(7) 2_665
C62 N10 Ni2 N3 -92.1(7) 2_665
C61 N10 Ni2 N4 79.4(18) 2_665
C62 N10 Ni2 N4 -89.7(19) 2_665
C60 N9 Ni2 N7 66(5) .
C57 N9 Ni2 N7 -99(5) .
C60 N9 Ni2 N8 93.7(10) .
C57 N9 Ni2 N8 -71.8(13) .
C60 N9 Ni2 N10 2.7(9) .
C57 N9 Ni2 N10 -162.7(13) .
C60 N9 Ni2 N3 -88.5(10) 2_665
C57 N9 Ni2 N3 106.1(13) 2_665
C60 N9 Ni2 N4 -163.9(9) 2_665
C57 N9 Ni2 N4 30.6(13) 2_665

loop_
_platon_squeeze_void_nr
_platon_squeeze_void_average_x
_platon_squeeze_void_average_y
_platon_squeeze_void_average_z
_platon_squeeze_void_volume
_platon_squeeze_void_count_electrons
_platon_squeeze_void_content
1 0.030 0.162 0.006 5961 1367 ' '
